data_4131923
loop_
_publ_author_name
'Wang, Gang-Wei'
'Bower, John F.'

_publ_section_title
;
 Modular Access to Azepines by Directed Carbonylative C-C Bond Activation
 of Aminocyclopropanes.
;
_journal_issue 8
_journal_name_full 'Journal of the American Chemical Society'
_journal_page_first 2743
_journal_page_last 2747
_journal_paper_doi 10.1021/jacs.7b13087
_journal_volume 140
_journal_year 2018
_chemical_formula_moiety 'C21 H21 N O5'
_chemical_formula_sum 'C21 H21 N O5'
_chemical_formula_weight 367.39
_space_group_crystal_system triclinic
_space_group_IT_number 2
_space_group_name_Hall '-P 1'
_space_group_name_H-M_alt 'P -1'
_atom_sites_solution_hydrogens geom
_atom_sites_solution_primary dual
_audit_creation_date 2017-05-11
_audit_creation_method
;
Olex2 1.2
(compiled 2017.03.28 svn.r3405 for OlexSys, GUI svn.r5335)
;
_cell_angle_alpha 97.388(2)
_cell_angle_beta 95.474(2)
_cell_angle_gamma 100.439(2)
_cell_formula_units_Z 2
_cell_length_a 6.4957(3)
_cell_length_b 9.6763(5)
_cell_length_c 14.8709(7)
_cell_measurement_reflns_used 7081
_cell_measurement_temperature 200(2)
_cell_measurement_theta_max 27.83
_cell_measurement_theta_min 2.39
_cell_volume 904.82(8)
_computing_cell_refinement 'SAINT v8.37A (Bruker, 2015)'
_computing_data_collection 'Bruker Apex suite'
_computing_data_reduction 'SAINT v8.37A (Bruker, 2015)'
_computing_molecular_graphics 'Olex2 (Dolomanov et al., 2009)'
_computing_publication_material 'Olex2 (Dolomanov et al., 2009)'
_computing_structure_refinement 'ShelXL (Sheldrick, 2015)'
_computing_structure_solution 'ShelXT (Sheldrick, 2015)'
_diffrn_ambient_temperature 200(2)
_diffrn_detector 'Bruker area detector'
_diffrn_detector_type 'CCD area detector'
_diffrn_measured_fraction_theta_full 0.999
_diffrn_measured_fraction_theta_max 0.997
_diffrn_measurement_device 'Bruker Apex II kappa CCD area detector'
_diffrn_measurement_device_type 'Bruker APEX-II CCD'
_diffrn_measurement_method '\f and \w scans'
_diffrn_radiation_monochromator graphite
_diffrn_radiation_type MoK\a
_diffrn_radiation_wavelength 0.71073
_diffrn_reflns_av_R_equivalents 0.0192
_diffrn_reflns_av_unetI/netI 0.0169
_diffrn_reflns_Laue_measured_fraction_full 0.999
_diffrn_reflns_Laue_measured_fraction_max 0.997
_diffrn_reflns_limit_h_max 8
_diffrn_reflns_limit_h_min -8
_diffrn_reflns_limit_k_max 12
_diffrn_reflns_limit_k_min -12
_diffrn_reflns_limit_l_max 19
_diffrn_reflns_limit_l_min -19
_diffrn_reflns_number 16712
_diffrn_reflns_point_group_measured_fraction_full 0.999
_diffrn_reflns_point_group_measured_fraction_max 0.997
_diffrn_reflns_theta_full 25.242
_diffrn_reflns_theta_max 27.920
_diffrn_reflns_theta_min 2.164
_diffrn_source 'fine-focus sealed tube'
_diffrn_standards_number 0
_exptl_absorpt_coefficient_mu 0.097
_exptl_absorpt_correction_T_max 0.7456
_exptl_absorpt_correction_T_min 0.6550
_exptl_absorpt_correction_type multi-scan
_exptl_absorpt_process_details
'SADABS-2014/5 (Bruker,2014/5) was used for absorption correction. wR2(int) was 0.0567 before and 0.0332 after correction. The Ratio of minimum to maximum transmission is 0.8785. The \l/2 correction factor is Not present.'
_exptl_crystal_colour colourless
_exptl_crystal_colour_primary colourless
_exptl_crystal_density_diffrn 1.348
_exptl_crystal_description block
_exptl_crystal_F_000 388
_exptl_crystal_size_max 0.541
_exptl_crystal_size_mid 0.335
_exptl_crystal_size_min 0.26
_refine_diff_density_max 0.305
_refine_diff_density_min -0.300
_refine_diff_density_rms 0.037
_refine_ls_extinction_method none
_refine_ls_goodness_of_fit_ref 1.049
_refine_ls_hydrogen_treatment constr
_refine_ls_matrix_type full
_refine_ls_number_parameters 245
_refine_ls_number_reflns 4324
_refine_ls_number_restraints 0
_refine_ls_restrained_S_all 1.049
_refine_ls_R_factor_all 0.0484
_refine_ls_R_factor_gt 0.0405
_refine_ls_shift/su_max 0.000
_refine_ls_shift/su_mean 0.000
_refine_ls_structure_factor_coef Fsqd
_refine_ls_weighting_details 'w=1/[\s^2^(Fo^2^)+(0.0495P)^2^+0.2296P] where P=(Fo^2^+2Fc^2^)/3'
_refine_ls_weighting_scheme calc
_refine_ls_wR_factor_gt 0.1022
_refine_ls_wR_factor_ref 0.1083
_reflns_Friedel_coverage 0.000
_reflns_number_gt 3641
_reflns_number_total 4324
_reflns_threshold_expression 'I > 2\s(I)'
_cod_data_source_file ja7b13087_si_002.cif
_cod_data_source_block testt1
_cod_database_code 4131923
_shelxl_version_number 2013-4
_shelx_space_group_comment
;
The symmetry employed for this shelxl refinement is uniquely defined
by the following loop, which should always be used as a source of
symmetry information in preference to the above space-group names.
They are only intended as comments.
;
_shelx_estimated_absorpt_t_max 0.975
_shelx_estimated_absorpt_t_min 0.950
_olex2_refinement_description
;
1. Fixed Uiso
 At 1.2 times of:
  All C(H) groups, All C(H,H) groups
 At 1.5 times of:
  All C(H,H,H) groups
2.a Secondary CH2 refined with riding coordinates:
 C8(H8A,H8B), C9(H9A,H9B), C10(H10A,H10B), C12(H12A,H12B), C15(H15A,H15B)
2.b Aromatic/amide H refined with riding coordinates:
 C2(H2), C3(H3), C5(H5), C17(H17), C18(H18), C19(H19), C20(H20), C21(H21)
2.c Idealised Me refined as rotating group:
 C13(H13A,H13B,H13C)
;
_olex2_submission_special_instructions 'No special instructions were received'

loop_
_space_group_symop_operation_xyz
'x, y, z'
'-x, -y, -z'

loop_
_atom_site_label
_atom_site_type_symbol
_atom_site_fract_x
_atom_site_fract_y
_atom_site_fract_z
_atom_site_U_iso_or_equiv
_atom_site_adp_type
_atom_site_occupancy
_atom_site_site_symmetry_order
_atom_site_calc_flag
_atom_site_refinement_flags_posn
O1 O -0.00424(14) 0.24087(11) 0.72705(7) 0.0480(3) Uani 1 1 d .
O2 O 0.5833(2) 0.74216(14) 0.99491(8) 0.0700(4) Uani 1 1 d .
O3 O 0.2486(2) 0.62387(12) 0.97124(8) 0.0642(3) Uani 1 1 d .
O4 O 0.71803(13) 0.51293(9) 0.56091(6) 0.0338(2) Uani 1 1 d .
O5 O 0.66754(13) 0.29052(8) 0.48275(5) 0.03055(19) Uani 1 1 d .
N1 N 0.57151(15) 0.31887(10) 0.62293(6) 0.0290(2) Uani 1 1 d .
C1 C 0.53674(18) 0.40100(12) 0.70440(7) 0.0291(2) Uani 1 1 d .
C2 C 0.70252(19) 0.50204(14) 0.75424(8) 0.0371(3) Uani 1 1 d .
H2 H 0.8374 0.5162 0.7333 0.044 Uiso 1 1 calc R
C3 C 0.6712(2) 0.58155(15) 0.83391(9) 0.0430(3) Uani 1 1 d .
H3 H 0.7843 0.6513 0.8669 0.052 Uiso 1 1 calc R
C4 C 0.4757(2) 0.56047(14) 0.86636(8) 0.0393(3) Uani 1 1 d .
C5 C 0.3125(2) 0.45728(13) 0.81840(8) 0.0354(3) Uani 1 1 d .
H5 H 0.1802 0.4407 0.8415 0.043 Uiso 1 1 calc R
C6 C 0.33897(18) 0.37708(12) 0.73669(8) 0.0300(2) Uani 1 1 d .
C7 C 0.14572(18) 0.27677(12) 0.68641(9) 0.0328(2) Uani 1 1 d .
C8 C 0.13562(19) 0.23046(13) 0.58489(9) 0.0357(3) Uani 1 1 d .
H8A H 0.1811 0.3153 0.5555 0.043 Uiso 1 1 calc R
H8B H -0.0128 0.1894 0.5599 0.043 Uiso 1 1 calc R
C9 C 0.2722(2) 0.12106(13) 0.55929(9) 0.0373(3) Uani 1 1 d .
H9A H 0.2047 0.0274 0.5734 0.045 Uiso 1 1 calc R
H9B H 0.2817 0.1114 0.4928 0.045 Uiso 1 1 calc R
C10 C 0.4927(2) 0.16447(12) 0.61090(8) 0.0339(3) Uani 1 1 d .
H10A H 0.4915 0.1331 0.6717 0.041 Uiso 1 1 calc R
H10B H 0.5900 0.1158 0.5772 0.041 Uiso 1 1 calc R
C11 C 0.4457(3) 0.65272(16) 0.95096(9) 0.0489(3) Uani 1 1 d .
C12 C 0.1983(4) 0.7099(2) 1.05141(13) 0.0770(6) Uani 1 1 d .
H12A H 0.3217 0.7328 1.0990 0.092 Uiso 1 1 calc R
H12B H 0.0793 0.6546 1.0766 0.092 Uiso 1 1 calc R
C13 C 0.1409(3) 0.8433(2) 1.02812(13) 0.0765(6) Uani 1 1 d .
H13A H 0.0254 0.8209 0.9779 0.115 Uiso 1 1 calc GR
H13B H 0.2635 0.9027 1.0094 0.115 Uiso 1 1 calc GR
H13C H 0.0958 0.8944 1.0816 0.115 Uiso 1 1 calc GR
C14 C 0.65795(16) 0.38571(12) 0.55602(7) 0.0268(2) Uani 1 1 d .
C15 C 0.7505(2) 0.35417(12) 0.40668(8) 0.0332(3) Uani 1 1 d .
H15A H 0.8959 0.4087 0.4257 0.040 Uiso 1 1 calc R
H15B H 0.6614 0.4197 0.3861 0.040 Uiso 1 1 calc R
C16 C 0.74957(19) 0.23609(12) 0.33100(8) 0.0311(2) Uani 1 1 d .
C17 C 0.5646(2) 0.17228(16) 0.27614(10) 0.0467(3) Uani 1 1 d .
H17 H 0.4372 0.2033 0.2868 0.056 Uiso 1 1 calc R
C18 C 0.5631(3) 0.06369(18) 0.20583(11) 0.0578(4) Uani 1 1 d .
H18 H 0.4351 0.0212 0.1681 0.069 Uiso 1 1 calc R
C19 C 0.7461(3) 0.01685(16) 0.19014(10) 0.0560(4) Uani 1 1 d .
H19 H 0.7446 -0.0582 0.1420 0.067 Uiso 1 1 calc R
C20 C 0.9310(3) 0.07933(16) 0.24453(11) 0.0540(4) Uani 1 1 d .
H20 H 1.0575 0.0469 0.2342 0.065 Uiso 1 1 calc R
C21 C 0.9339(2) 0.18960(14) 0.31456(9) 0.0405(3) Uani 1 1 d .
H21 H 1.0626 0.2333 0.3513 0.049 Uiso 1 1 calc R

loop_
_atom_site_aniso_label
_atom_site_aniso_U_11
_atom_site_aniso_U_22
_atom_site_aniso_U_33
_atom_site_aniso_U_23
_atom_site_aniso_U_13
_atom_site_aniso_U_12
O1 0.0356(5) 0.0499(6) 0.0573(6) -0.0007(5) 0.0184(4) 0.0045(4)
O2 0.0708(8) 0.0786(9) 0.0457(6) -0.0270(6) 0.0050(5) 0.0025(6)
O3 0.0802(8) 0.0550(7) 0.0512(6) -0.0157(5) 0.0367(6) -0.0012(6)
O4 0.0356(4) 0.0278(4) 0.0356(4) -0.0007(3) 0.0094(3) 0.0011(3)
O5 0.0363(4) 0.0270(4) 0.0297(4) 0.0017(3) 0.0117(3) 0.0077(3)
N1 0.0316(5) 0.0269(5) 0.0288(5) 0.0011(4) 0.0074(4) 0.0067(4)
C1 0.0322(5) 0.0305(6) 0.0256(5) 0.0030(4) 0.0052(4) 0.0090(4)
C2 0.0322(6) 0.0438(7) 0.0326(6) 0.0001(5) 0.0039(5) 0.0046(5)
C3 0.0433(7) 0.0466(8) 0.0326(6) -0.0044(5) 0.0002(5) 0.0010(6)
C4 0.0497(7) 0.0397(7) 0.0273(6) -0.0007(5) 0.0078(5) 0.0082(6)
C5 0.0409(6) 0.0366(6) 0.0306(6) 0.0040(5) 0.0121(5) 0.0092(5)
C6 0.0337(6) 0.0289(5) 0.0289(5) 0.0037(4) 0.0065(4) 0.0086(4)
C7 0.0306(5) 0.0277(6) 0.0410(6) 0.0016(5) 0.0077(5) 0.0090(4)
C8 0.0332(6) 0.0310(6) 0.0395(6) -0.0014(5) 0.0006(5) 0.0038(5)
C9 0.0432(7) 0.0257(6) 0.0410(7) -0.0013(5) 0.0124(5) 0.0022(5)
C10 0.0432(6) 0.0255(5) 0.0372(6) 0.0071(4) 0.0138(5) 0.0117(5)
C11 0.0653(9) 0.0475(8) 0.0315(6) -0.0031(6) 0.0122(6) 0.0076(7)
C12 0.1073(15) 0.0629(11) 0.0559(10) -0.0151(8) 0.0508(11) -0.0006(10)
C13 0.0626(11) 0.0925(15) 0.0635(11) -0.0334(10) -0.0001(9) 0.0226(10)
C14 0.0224(5) 0.0286(5) 0.0293(5) 0.0001(4) 0.0045(4) 0.0067(4)
C15 0.0406(6) 0.0278(6) 0.0329(6) 0.0039(4) 0.0145(5) 0.0060(5)
C16 0.0393(6) 0.0279(5) 0.0275(5) 0.0049(4) 0.0099(4) 0.0066(4)
C17 0.0433(7) 0.0466(8) 0.0480(8) -0.0004(6) 0.0002(6) 0.0107(6)
C18 0.0639(10) 0.0548(9) 0.0436(8) -0.0065(7) -0.0074(7) -0.0008(7)
C19 0.0814(11) 0.0420(8) 0.0390(7) -0.0092(6) 0.0220(7) 0.0004(7)
C20 0.0576(9) 0.0461(8) 0.0582(9) -0.0073(7) 0.0300(7) 0.0090(7)
C21 0.0402(7) 0.0383(7) 0.0419(7) -0.0014(5) 0.0139(5) 0.0055(5)

loop_
_atom_type_symbol
_atom_type_description
_atom_type_scat_dispersion_real
_atom_type_scat_dispersion_imag
_atom_type_scat_source
C C 0.0033 0.0016 'International Tables Vol C Tables 4.2.6.8 and 6.1.1.4'
H H 0.0000 0.0000 'International Tables Vol C Tables 4.2.6.8 and 6.1.1.4'
N N 0.0061 0.0033 'International Tables Vol C Tables 4.2.6.8 and 6.1.1.4'
O O 0.0106 0.0060 'International Tables Vol C Tables 4.2.6.8 and 6.1.1.4'

loop_
_geom_angle_atom_site_label_1
_geom_angle_atom_site_label_2
_geom_angle_atom_site_label_3
_geom_angle
C11 O3 C12 117.12(13)
C14 O5 C15 113.94(8)
C1 N1 C10 117.64(9)
C14 N1 C1 119.58(9)
C14 N1 C10 122.51(9)
C2 C1 N1 119.64(10)
C2 C1 C6 119.95(10)
C6 C1 N1 120.37(10)
C1 C2 H2 119.9
C3 C2 C1 120.18(11)
C3 C2 H2 119.9
C2 C3 H3 119.7
C2 C3 C4 120.64(12)
C4 C3 H3 119.7
C3 C4 C11 119.01(12)
C5 C4 C3 119.27(11)
C5 C4 C11 121.70(12)
C4 C5 H5 119.4
C4 C5 C6 121.22(11)
C6 C5 H5 119.4
C1 C6 C7 124.65(10)
C5 C6 C1 118.70(11)
C5 C6 C7 116.53(10)
O1 C7 C6 119.52(11)
O1 C7 C8 120.98(11)
C6 C7 C8 119.37(10)
C7 C8 H8A 108.7
C7 C8 H8B 108.7
C7 C8 C9 114.16(11)
H8A C8 H8B 107.6
C9 C8 H8A 108.7
C9 C8 H8B 108.7
C8 C9 H9A 109.3
C8 C9 H9B 109.3
H9A C9 H9B 108.0
C10 C9 C8 111.49(10)
C10 C9 H9A 109.3
C10 C9 H9B 109.3
N1 C10 C9 112.43(10)
N1 C10 H10A 109.1
N1 C10 H10B 109.1
C9 C10 H10A 109.1
C9 C10 H10B 109.1
H10A C10 H10B 107.9
O2 C11 O3 124.26(13)
O2 C11 C4 123.74(14)
O3 C11 C4 112.00(12)
O3 C12 H12A 109.4
O3 C12 H12B 109.4
O3 C12 C13 111.32(16)
H12A C12 H12B 108.0
C13 C12 H12A 109.4
C13 C12 H12B 109.4
C12 C13 H13A 109.5
C12 C13 H13B 109.5
C12 C13 H13C 109.5
H13A C13 H13B 109.5
H13A C13 H13C 109.5
H13B C13 H13C 109.5
O4 C14 O5 124.12(10)
O4 C14 N1 125.30(10)
O5 C14 N1 110.59(9)
O5 C15 H15A 110.2
O5 C15 H15B 110.2
O5 C15 C16 107.58(9)
H15A C15 H15B 108.5
C16 C15 H15A 110.2
C16 C15 H15B 110.2
C17 C16 C15 120.33(11)
C17 C16 C21 118.99(12)
C21 C16 C15 120.67(11)
C16 C17 H17 119.7
C16 C17 C18 120.56(14)
C18 C17 H17 119.7
C17 C18 H18 119.8
C19 C18 C17 120.33(14)
C19 C18 H18 119.8
C18 C19 H19 120.2
C20 C19 C18 119.58(13)
C20 C19 H19 120.2
C19 C20 H20 119.8
C19 C20 C21 120.33(14)
C21 C20 H20 119.8
C16 C21 C20 120.19(13)
C16 C21 H21 119.9
C20 C21 H21 119.9

loop_
_geom_bond_atom_site_label_1
_geom_bond_atom_site_label_2
_geom_bond_distance
O1 C7 1.2160(15)
O2 C11 1.1991(19)
O3 C11 1.332(2)
O3 C12 1.4624(17)
O4 C14 1.2126(14)
O5 C14 1.3473(13)
O5 C15 1.4576(13)
N1 C1 1.4213(14)
N1 C10 1.4706(15)
N1 C14 1.3653(15)
C1 C2 1.3946(16)
C1 C6 1.4046(16)
C2 H2 0.9500
C2 C3 1.3803(18)
C3 H3 0.9500
C3 C4 1.3916(19)
C4 C5 1.3848(18)
C4 C11 1.4962(17)
C5 H5 0.9500
C5 C6 1.3978(16)
C6 C7 1.5065(16)
C7 C8 1.5102(17)
C8 H8A 0.9900
C8 H8B 0.9900
C8 C9 1.5344(17)
C9 H9A 0.9900
C9 H9B 0.9900
C9 C10 1.5186(18)
C10 H10A 0.9900
C10 H10B 0.9900
C12 H12A 0.9900
C12 H12B 0.9900
C12 C13 1.479(3)
C13 H13A 0.9800
C13 H13B 0.9800
C13 H13C 0.9800
C15 H15A 0.9900
C15 H15B 0.9900
C15 C16 1.4959(16)
C16 C17 1.3803(18)
C16 C21 1.3849(17)
C17 H17 0.9500
C17 C18 1.382(2)
C18 H18 0.9500
C18 C19 1.376(3)
C19 H19 0.9500
C19 C20 1.374(2)
C20 H20 0.9500
C20 C21 1.3880(18)
C21 H21 0.9500
